data_1574334
loop_
_publ_author_name
'Agati, Milo'
'Romi, Sebastiano'
'Fanetti, Samuele'
'Radacki, Krzysztof'
'Hanfland, Michael'
'Braunschweig, Holger'
'Marder, Todd B.'
'Clark, Stewart J.'
'Friedrich, Alexandra'
'Bini, Roberto'

_publ_section_title
;
 Insights into topochemical versus stress-induced high-pressure reactivity
 of azobenzene by single crystal X-ray diffraction
;
_journal_issue 21
_journal_name_full 'Chemical Science'
_journal_page_first 9240
_journal_page_last 9254
_journal_paper_doi 10.1039/D5SC00432B
_journal_volume 16
_journal_year 2025
_chemical_formula_moiety 'C12 H10 N2'
_chemical_formula_sum 'C12 H10 N2'
_chemical_formula_weight 182.22
_chemical_name_systematic trans-azobenzene
_space_group_crystal_system monoclinic
_space_group_IT_number 14
_space_group_name_Hall '-P 2ybc'
_space_group_name_H-M_alt 'P 1 21/c 1'
_atom_sites_solution_hydrogens geom
_atom_sites_solution_primary dual
_atom_sites_solution_secondary difmap
_audit_creation_date 2023-03-15
_audit_creation_method 'CIF-fill 1.3q (K.Radacki, 2005-22)'
_audit_update_record
;
2024-02-29 deposited with the CCDC.	2025-04-04 downloaded from the CCDC.
;
_cell_angle_alpha 90
_cell_angle_beta 112.39(5)
_cell_angle_gamma 90
_cell_formula_units_Z 4
_cell_length_a 14.710(10)
_cell_length_b 5.5772(3)
_cell_length_c 11.759(3)
_cell_measurement_pressure 1015000
_cell_measurement_reflns_used 461
_cell_measurement_temperature 298(2)
_cell_measurement_theta_max 20.3070
_cell_measurement_theta_min 2.1560
_cell_volume 892.0(7)
_computing_cell_refinement 'CrysAlisPro 1.171.42.58a (Rigaku OD, 2022)'
_computing_data_collection 'ESRF ID15B beamline software'
_computing_data_reduction 'CrysAlisPro 1.171.42.58a (Rigaku OD, 2022)'
_computing_molecular_graphics 'ShelXLe (Huebschle et all, 2011)'
_computing_publication_material 'SHELXL-2018/3 (Sheldrick, 2018)'
_computing_structure_refinement 'SHELXL-2018/3 (Sheldrick, 2018)'
_computing_structure_solution 'SHELXT 2014/5 (Sheldrick, 2014)'
_diffrn_ambient_environment He
_diffrn_ambient_pressure 1015000
_diffrn_ambient_temperature 298(2)
_diffrn_detector HPA
_diffrn_detector_area_resol_mean 13.3333
_diffrn_detector_type 'EIGER2 X 9M CdTe'
_diffrn_measured_fraction_theta_full 0.351
_diffrn_measured_fraction_theta_max 0.227
_diffrn_measurement_details
;
 List of Runs (angles in degrees, time in seconds):
 --------------------------------------------------------------------------
  1  \w    -33.00  32.00   0.50    0.50    --    0.00   0.00   0.00  130
;
_diffrn_measurement_device 'single-axis goniometer'
_diffrn_measurement_device_type 'in-house developed goniometer'
_diffrn_measurement_method '\w scan'
_diffrn_orient_matrix_type
;
 CrysAlisPro convention (1999,Acta A55,543-557)
;
_diffrn_orient_matrix_UB_11 0.0299201000
_diffrn_orient_matrix_UB_12 0.0062613000
_diffrn_orient_matrix_UB_13 0.0176273000
_diffrn_orient_matrix_UB_21 -0.0035030000
_diffrn_orient_matrix_UB_22 0.0196118000
_diffrn_orient_matrix_UB_23 0.0316687000
_diffrn_orient_matrix_UB_31 0.0016704000
_diffrn_orient_matrix_UB_32 -0.0705464000
_diffrn_orient_matrix_UB_33 0.0103692000
_diffrn_radiation_monochromator 'Si(111) Bragg monochromator'
_diffrn_radiation_probe x-ray
_diffrn_radiation_type synchrotron
_diffrn_radiation_wavelength 0.410
_diffrn_reflns_av_R_equivalents 0.0256
_diffrn_reflns_av_unetI/netI 0.0403
_diffrn_reflns_Laue_measured_fraction_full 0.351
_diffrn_reflns_Laue_measured_fraction_max 0.227
_diffrn_reflns_limit_h_max 17
_diffrn_reflns_limit_h_min -19
_diffrn_reflns_limit_k_max 8
_diffrn_reflns_limit_k_min -8
_diffrn_reflns_limit_l_max 18
_diffrn_reflns_limit_l_min -18
_diffrn_reflns_number 4288
_diffrn_reflns_point_group_measured_fraction_full 0.351
_diffrn_reflns_point_group_measured_fraction_max 0.227
_diffrn_reflns_theta_full 14.241
_diffrn_reflns_theta_max 20.999
_diffrn_reflns_theta_min 1.999
_diffrn_source synchrotron
_diffrn_source_type 'ESRF EBS (Extremely Brilliant Source)'
_exptl_absorpt_coefficient_mu 0.037
_exptl_absorpt_correction_T_max 1.00000
_exptl_absorpt_correction_T_min 0.58706
_exptl_absorpt_correction_type multi-scan
_exptl_absorpt_process_details
;
 CrysAlisPro 1.171.42.58a (Rigaku Oxford Diffraction, 2022) Empirical 
 absorption correction using spherical harmonics, implemented in SCALE3 
 ABSPACK scaling algorithm.
;
_exptl_crystal_colour orange
_exptl_crystal_density_diffrn 1.357
_exptl_crystal_description plate
_exptl_crystal_F_000 384
_exptl_crystal_preparation
;
 Crystals were grown from saturated solution. For data collection the crystal 
 was mounted in a diamond-anvil cell.
;
_refine_diff_density_max 0.265
_refine_diff_density_min -0.185
_refine_diff_density_rms 0.040
_refine_ls_extinction_method none
_refine_ls_goodness_of_fit_ref 1.077
_refine_ls_hydrogen_treatment constr
_refine_ls_matrix_type full
_refine_ls_number_parameters 138
_refine_ls_number_reflns 4288
_refine_ls_number_restraints 96
_refine_ls_restrained_S_all 1.065
_refine_ls_R_factor_all 0.0718
_refine_ls_R_factor_gt 0.0554
_refine_ls_shift/su_max 0.000
_refine_ls_shift/su_mean 0.000
_refine_ls_structure_factor_coef Fsqd
_refine_ls_weighting_details
;
 w=1/[\s^2^(Fo^2^)+(0.1045P)^2^] where P=(Fo^2^+2Fc^2^)/3
;
_refine_ls_weighting_scheme calc
_refine_ls_wR_factor_gt 0.1580
_refine_ls_wR_factor_ref 0.1688
_reflns_Friedel_coverage 0.000
_reflns_number_gt 3223
_reflns_number_total 4288
_reflns_threshold_expression 'I > 2\s(I)'
_cod_data_source_file d5sc00432b3.cif
_cod_data_source_block AZO_1GPa
_cod_depositor_comments 'Adding full bibliography for 1574311--1574352.cif.'
_cod_original_sg_symbol_H-M 'P 21/c'
_cod_database_code 1574334
_shelx_shelxl_version_number 2018/3
_shelx_space_group_comment
;
 The symmetry employed for this shelxl refinement is uniquely defined by the 
 following loop, which should always be used as a source of symmetry 
 information in preference to the above space-group names. They are only 
 intended as comments.
;

loop_
_space_group_symop_operation_xyz
'x, y, z'
'-x, y+1/2, -z+1/2'
'-x, -y, -z'
'x, -y-1/2, z-1/2'

loop_
_atom_site_label
_atom_site_type_symbol
_atom_site_fract_x
_atom_site_fract_y
_atom_site_fract_z
_atom_site_U_iso_or_equiv
_atom_site_adp_type
_atom_site_occupancy
_atom_site_site_symmetry_order
_atom_site_calc_flag
_atom_site_refinement_flags_posn
_atom_site_refinement_flags_adp
_atom_site_refinement_flags_occupancy
_atom_site_disorder_assembly
_atom_site_disorder_group
N1 N 0.4891(3) 0.1067(3) 0.5049(2) 0.0308(10) Uani 1 1 d . U . . .
C1 C 0.4317(3) 0.1389(3) 0.5774(2) 0.0274(11) Uani 1 1 d . U . . .
C2 C 0.3823(3) 0.3561(3) 0.5641(2) 0.0319(12) Uani 1 1 d . U . . .
H2 H 0.387960 0.471181 0.509910 0.038 Uiso 1 1 calc R U . . .
C3 C 0.3251(3) 0.4014(3) 0.6313(3) 0.0363(13) Uani 1 1 d . U . . .
H3 H 0.290221 0.544357 0.620192 0.044 Uiso 1 1 calc R U . . .
C4 C 0.3195(3) 0.2327(4) 0.7159(3) 0.0358(13) Uani 1 1 d . U . . .
H4 H 0.281526 0.263475 0.761917 0.043 Uiso 1 1 calc R U . . .
C5 C 0.3707(3) 0.0190(4) 0.7309(3) 0.0338(12) Uani 1 1 d . U . . .
H5 H 0.367656 -0.091995 0.788375 0.041 Uiso 1 1 calc R U . . .
C6 C 0.4263(3) -0.0320(3) 0.6619(2) 0.0286(11) Uani 1 1 d . U . . .
H6 H 0.459556 -0.177138 0.671423 0.034 Uiso 1 1 calc R U . . .
N2A N 0.9679(4) 0.0769(3) 0.9762(4) 0.0392(15) Uani 0.925(10) 1 d . U P A 1
N2B N 0.990(5) -0.094(5) 0.956(5) 0.040(4) Uani 0.075(10) 1 d . U P A 2
C7 C 0.9186(3) 0.0534(4) 0.8464(3) 0.0360(14) Uani 1 1 d . U . . .
C8 C 0.9282(4) -0.1405(4) 0.7759(3) 0.0404(14) Uani 1 1 d . U . . .
H8 H 0.969158 -0.268704 0.813024 0.048 Uiso 1 1 calc R U . . .
C9 C 0.8757(4) -0.1376(4) 0.6504(3) 0.0456(17) Uani 1 1 d . U . . .
H9 H 0.880795 -0.266262 0.602910 0.055 Uiso 1 1 calc R U . . .
C10 C 0.8157(4) 0.0532(5) 0.5944(3) 0.0421(16) Uani 1 1 d . U . . .
H10 H 0.780946 0.053478 0.509704 0.050 Uiso 1 1 calc R U . . .
C11 C 0.8075(4) 0.2453(4) 0.6653(3) 0.0467(17) Uani 1 1 d . U . . .
H11 H 0.767851 0.375456 0.627972 0.056 Uiso 1 1 calc R U . . .
C12 C 0.8576(4) 0.2430(4) 0.7895(3) 0.0425(15) Uani 1 1 d . U . . .
H12 H 0.850778 0.370444 0.836571 0.051 Uiso 1 1 calc R U . . .

loop_
_atom_site_aniso_label
_atom_site_aniso_U_11
_atom_site_aniso_U_22
_atom_site_aniso_U_33
_atom_site_aniso_U_23
_atom_site_aniso_U_13
_atom_site_aniso_U_12
N1 0.036(3) 0.0290(7) 0.0323(13) -0.0002(6) 0.019(2) 0.0019(8)
C1 0.031(3) 0.0266(8) 0.0265(14) -0.0019(6) 0.013(2) 0.0004(9)
C2 0.036(4) 0.0287(9) 0.0323(16) 0.0018(7) 0.014(2) 0.0039(10)
C3 0.039(4) 0.0311(9) 0.0434(18) -0.0034(8) 0.020(3) 0.0051(11)
C4 0.036(4) 0.0399(10) 0.0368(18) -0.0056(8) 0.020(3) -0.0001(11)
C5 0.037(4) 0.0375(10) 0.0314(17) 0.0003(7) 0.018(2) -0.0028(11)
C6 0.030(4) 0.0275(8) 0.0295(15) 0.0004(6) 0.013(2) 0.0015(9)
N2A 0.044(4) 0.0411(11) 0.033(3) 0.0027(9) 0.016(3) 0.0077(12)
N2B 0.045(7) 0.044(6) 0.032(6) 0.003(5) 0.016(7) 0.006(6)
C7 0.034(5) 0.0434(11) 0.0330(18) 0.0045(8) 0.016(3) 0.0001(12)
C8 0.039(5) 0.0395(11) 0.044(2) 0.0027(9) 0.017(3) 0.0026(12)
C9 0.048(5) 0.0479(13) 0.045(2) -0.0101(10) 0.023(3) -0.0049(14)
C10 0.033(5) 0.0605(15) 0.030(2) 0.0023(10) 0.009(3) -0.0035(16)
C11 0.048(5) 0.0477(13) 0.046(2) 0.0117(10) 0.020(3) 0.0097(15)
C12 0.049(5) 0.0426(11) 0.039(2) 0.0010(9) 0.021(3) 0.0032(13)

loop_
_atom_type_symbol
_atom_type_description
_atom_type_scat_dispersion_real
_atom_type_scat_dispersion_imag
_atom_type_scat_source
N N 0.0000 0.0000 'International Tables Vol C Tables 4.2.6.8 and 6.1.1.4'
C C 0.0006 0.0010 'International Tables Vol C Tables 4.2.6.8 and 6.1.1.4'
H H -0.0001 0.0005 'International Tables Vol C Tables 4.2.6.8 and 6.1.1.4'

loop_
_geom_angle_atom_site_label_1
_geom_angle_atom_site_label_2
_geom_angle_atom_site_label_3
_geom_angle
_geom_angle_site_symmetry_1
_geom_angle_site_symmetry_3
_geom_angle_publ_flag
N1 N1 C1 114.1(2) 3_656 . ?
C2 C1 C6 120.3(2) . . ?
C2 C1 N1 116.53(16) . . ?
C6 C1 N1 123.1(2) . . ?
C3 C2 C1 120.09(17) . . ?
C3 C2 H2 120.0 . . ?
C1 C2 H2 120.0 . . ?
C2 C3 C4 120.0(2) . . ?
C2 C3 H3 120.0 . . ?
C4 C3 H3 120.0 . . ?
C5 C4 C3 119.7(2) . . ?
C5 C4 H4 120.2 . . ?
C3 C4 H4 120.2 . . ?
C6 C5 C4 121.09(18) . . ?
C6 C5 H5 119.5 . . ?
C4 C5 H5 119.5 . . ?
C5 C6 C1 118.8(2) . . ?
C5 C6 H6 120.6 . . ?
C1 C6 H6 120.6 . . ?
N2A N2A C7 114.2(4) 3_757 . ?
N2B N2B C7 96(4) 3_757 . ?
C12 C7 C8 119.7(3) . . ?
C12 C7 N2A 114.8(2) . . ?
C8 C7 N2A 125.4(3) . . ?
C12 C7 N2B 156.5(14) . . ?
C8 C7 N2B 83.7(14) . . ?
C9 C8 C7 118.8(3) . . ?
C9 C8 H8 120.6 . . ?
C7 C8 H8 120.6 . . ?
C10 C9 C8 121.0(2) . . ?
C10 C9 H9 119.5 . . ?
C8 C9 H9 119.5 . . ?
C9 C10 C11 119.6(3) . . ?
C9 C10 H10 120.2 . . ?
C11 C10 H10 120.2 . . ?
C12 C11 C10 120.0(3) . . ?
C12 C11 H11 120.0 . . ?
C10 C11 H11 120.0 . . ?
C11 C12 C7 120.8(2) . . ?
C11 C12 H12 119.6 . . ?
C7 C12 H12 119.6 . . ?

loop_
_geom_bond_atom_site_label_1
_geom_bond_atom_site_label_2
_geom_bond_distance
_geom_bond_site_symmetry_2
_geom_bond_publ_flag
N1 N1 1.250(3) 3_656 ?
N1 C1 1.421(3) . ?
C1 C2 1.390(3) . ?
C1 C6 1.400(2) . ?
C2 C3 1.380(4) . ?
C2 H2 0.9300 . ?
C3 C4 1.394(3) . ?
C3 H3 0.9300 . ?
C4 C5 1.385(4) . ?
C4 H4 0.9300 . ?
C5 C6 1.384(3) . ?
C5 H5 0.9300 . ?
C6 H6 0.9300 . ?
N2A N2A 1.241(9) 3_757 ?
N2A C7 1.424(6) . ?
N2B N2B 1.43(9) 3_757 ?
N2B C7 1.55(6) . ?
C7 C12 1.383(5) . ?
C7 C8 1.402(3) . ?
C8 C9 1.381(6) . ?
C8 H8 0.9300 . ?
C9 C10 1.379(6) . ?
C9 H9 0.9300 . ?
C10 C11 1.391(4) . ?
C10 H10 0.9300 . ?
C11 C12 1.362(5) . ?
C11 H11 0.9300 . ?
C12 H12 0.9300 . ?

loop_
_geom_torsion_atom_site_label_1
_geom_torsion_atom_site_label_2
_geom_torsion_atom_site_label_3
_geom_torsion_atom_site_label_4
_geom_torsion
_geom_torsion_site_symmetry_1
_geom_torsion_site_symmetry_2
_geom_torsion_site_symmetry_3
_geom_torsion_site_symmetry_4
_geom_torsion_publ_flag
N1 N1 C1 C2 -162.5(4) 3_656 . . . ?
N1 N1 C1 C6 19.8(6) 3_656 . . . ?
C6 C1 C2 C3 -2.2(6) . . . . ?
N1 C1 C2 C3 -180.0(3) . . . . ?
C1 C2 C3 C4 2.3(6) . . . . ?
C2 C3 C4 C5 -0.7(6) . . . . ?
C3 C4 C5 C6 -1.1(6) . . . . ?
C4 C5 C6 C1 1.2(5) . . . . ?
C2 C1 C6 C5 0.4(5) . . . . ?
N1 C1 C6 C5 178.0(3) . . . . ?
N2A N2A C7 C12 -170.6(4) 3_757 . . . ?
N2A N2A C7 C8 8.9(7) 3_757 . . . ?
N2B N2B C7 C12 -13(9) 3_757 . . . ?
N2B N2B C7 C8 169(5) 3_757 . . . ?
C12 C7 C8 C9 -0.3(6) . . . . ?
N2A C7 C8 C9 -179.8(4) . . . . ?
N2B C7 C8 C9 179(2) . . . . ?
C7 C8 C9 C10 0.9(6) . . . . ?
C8 C9 C10 C11 -0.3(6) . . . . ?
C9 C10 C11 C12 -0.8(6) . . . . ?
C10 C11 C12 C7 1.3(6) . . . . ?
C8 C7 C12 C11 -0.8(6) . . . . ?
N2A C7 C12 C11 178.8(4) . . . . ?
N2B C7 C12 C11 -178(5) . . . . ?
